data_7701828
loop_
_publ_author_name
'Capel Berdiell, Izar'
'Farmiloe, Sarah E.'
'Kulmaczewski, Rafal'
'Halcrow, Malcolm'

_publ_section_title
;
 Molecular Squares, Coordination Polymers and Mononuclear Complexes
 Supported by 2,4-Dipyrazolyl-6H-1,3,5-triazine and
 4,6-Dipyrazolylpyrimidine Ligands
;
_journal_name_full 'Dalton Transactions'
_journal_paper_doi 10.1039/C9DT04003J
_journal_year 2019
_chemical_formula_moiety 'C22 H16 Fe N14 Se2, 0.5(C3 H6 O)'
_chemical_formula_sum 'C23.5 H19 Fe N14 O0.5 Se2'
_chemical_formula_weight 719.30
_chemical_name_systematic 'Bis-[4,6-di(pyrazol-1-yl)pyrimidine]-di[isoselenocyanato]iron(II)hemi-acetone solvate'
_space_group_crystal_system monoclinic
_space_group_IT_number 14
_space_group_name_Hall '-P 2yn'
_space_group_name_H-M_alt 'P 1 21/n 1'
_atom_sites_solution_hydrogens geom
_atom_sites_solution_primary direct
_atom_sites_solution_secondary difmap
_audit_creation_date 2019-07-05
_audit_creation_method
;
  Olex2 1.2
  (compiled Apr 23 2013 17:54:37, GUI svn.r4466)
;
_audit_update_record
;
2019-10-04 deposited with the CCDC.	2019-11-05 downloaded from the CCDC.
;
_cell_angle_alpha 90.00
_cell_angle_beta 109.447(4)
_cell_angle_gamma 90.00
_cell_formula_units_Z 4
_cell_length_a 12.7269(5)
_cell_length_b 14.6440(6)
_cell_length_c 16.1908(7)
_cell_measurement_reflns_used 3443
_cell_measurement_temperature 120(2)
_cell_measurement_theta_max 73.32
_cell_measurement_theta_min 3.84
_cell_volume 2845.4(2)
_computing_cell_refinement 'CrysAlisPro, Agilent Technologies'
_computing_data_collection 'CrysAlisPro, Agilent Technologies'
_computing_data_reduction 'CrysAlisPro, Agilent Technologies'
_computing_molecular_graphics 'XSEED (Barbour, 2001)'
_computing_publication_material
;
O. V. Dolomanov, L. J. Bourhis, R. J. Gildea, J. A. K. Howard and H. Puschmann,
OLEX2: a complete structure solution, refinement and analysis program.
J. Appl. Cryst. (2009). 42, 339-341.
;
_computing_structure_refinement 'SHELXL-97 (Sheldrick, 1997)'
_computing_structure_solution 'SHELXS-97 (Sheldrick, 1990)'
_diffrn_ambient_temperature 120(2)
_diffrn_detector_area_resol_mean 5.3095
_diffrn_measured_fraction_theta_full 0.983
_diffrn_measured_fraction_theta_max 0.966
_diffrn_measurement_device_type 'SuperNova, Dual, Cu at zero, Atlas'
_diffrn_measurement_method '\w scans'
_diffrn_radiation_monochromator mirror
_diffrn_radiation_source 'SuperNova (Cu) X-ray Source'
_diffrn_radiation_type CuK\a
_diffrn_radiation_wavelength 1.54184
_diffrn_reflns_av_R_equivalents 0.0321
_diffrn_reflns_av_unetI/netI 0.0432
_diffrn_reflns_limit_h_max 15
_diffrn_reflns_limit_h_min -14
_diffrn_reflns_limit_k_max 17
_diffrn_reflns_limit_k_min -10
_diffrn_reflns_limit_l_max 19
_diffrn_reflns_limit_l_min -18
_diffrn_reflns_number 10897
_diffrn_reflns_theta_full 72.00
_diffrn_reflns_theta_max 73.54
_diffrn_reflns_theta_min 3.85
_diffrn_standards_decay_% 0
_diffrn_standards_interval_count 0
_diffrn_standards_interval_time 0
_diffrn_standards_number 0
_exptl_absorpt_coefficient_mu 7.549
_exptl_absorpt_correction_T_max 1.000
_exptl_absorpt_correction_T_min 0.481
_exptl_absorpt_correction_type multi-scan
_exptl_absorpt_process_details
; 
CrysAlisPro, Agilent Technologies,
Version 1.171.36.24 (release 03-12-2012 CrysAlis171 .NET)
Empirical absorption correction using spherical harmonics,
 implemented in SCALE3 ABSPACK scaling algorithm.
;
_exptl_crystal_colour yellow
_exptl_crystal_density_diffrn 1.679
_exptl_crystal_density_method 'not measured'
_exptl_crystal_description plate
_exptl_crystal_F_000 1424
_exptl_crystal_preparation 'Magnetic properties'
_exptl_crystal_recrystallization_method 'Re-crystallisation from solvent: acetone'
_exptl_crystal_size_max 0.30
_exptl_crystal_size_mid 0.25
_exptl_crystal_size_min 0.05
_refine_diff_density_max 0.642
_refine_diff_density_min -0.631
_refine_diff_density_rms 0.076
_refine_ls_extinction_method none
_refine_ls_goodness_of_fit_ref 1.024
_refine_ls_hydrogen_treatment constr
_refine_ls_matrix_type full
_refine_ls_number_parameters 393
_refine_ls_number_reflns 5537
_refine_ls_number_restraints 18
_refine_ls_restrained_S_all 1.041
_refine_ls_R_factor_all 0.0680
_refine_ls_R_factor_gt 0.0489
_refine_ls_shift/su_max 0.001
_refine_ls_shift/su_mean 0.000
_refine_ls_structure_factor_coef Fsqd
_refine_ls_weighting_details 'calc w=1/[\s^2^(Fo^2^)+(0.0636P)^2^+2.4629P] where P=(Fo^2^+2Fc^2^)/3'
_refine_ls_weighting_scheme calc
_refine_ls_wR_factor_gt 0.1220
_refine_ls_wR_factor_ref 0.1356
_reflns_number_gt 4193
_reflns_number_total 5537
_reflns_threshold_expression >2sigma(I)
_cod_data_source_file c9dt04003j2.cif
_cod_data_source_block 150seac
_cod_original_formula_sum 'C23.50 H19 Fe N14 O0.50 Se2'
_cod_database_code 7701828
_olex2_refinement_description
;
1. Fixed Uiso
 At 1.2 times of:
  All C(H) groups
 At 1.5 times of:
  All C(H,H,H) groups
2. Restrained distances
 O40A-C41A = O40B-C41B
 1.22 with sigma of 0.02
 C41A-C42A = C41A-C43A = C41B-C42B = C41B-C43B
 1.51 with sigma of 0.02
 C42A-C43A = C42B-C43B
 2.62 with sigma of 0.02
 O40A-C42A = O40A-C43A = O40B-C42B = O40B-C43B
 2.37 with sigma of 0.02
3. Uiso/Uaniso restraints and constraints
O40A \\sim C41A \\sim C42A \\sim C43A: within 1.7A with sigma of 0.005 and sigma for terminal atoms of 0.01
O40B \\sim C41B \\sim C42B \\sim C43B: within 1.7A with sigma of 0.005 and sigma for terminal atoms of 0.01
4. Others
 Fixed Sof: Se7A(0.57) Se7B(0.43) O40A(0.25) C41A(0.25) C42A(0.25) H42A(0.25)
 H42B(0.25) H42C(0.25) C43A(0.25) H43A(0.25) H43B(0.25) H43C(0.25) O40B(0.25)
 C41B(0.25) C42B(0.25) H42D(0.25) H42E(0.25) H42F(0.25) C43B(0.25) H43D(0.25)
 H43E(0.25) H43F(0.25)
5.a Me refined with riding coordinates:
 C42A(H42A,H42B,H42C), C43A(H43A,H43B,H43C), C42B(H42D,H42E,H42F), C43B(H43D,
 H43E,H43F)
5.b Aromatic/amide H refined with riding coordinates:
 C8(H8), C11(H11), C16(H16), C17(H17), C18(H18), C21(H21), C22(H22), C23(H23),
 C24(H24), C27(H27), C32(H32), C33(H33), C34(H34), C37(H37), C38(H38), C39(H39)
;

loop_
_space_group_symop_id
_space_group_symop_operation_xyz
1 'x, y, z'
2 '-x+1/2, y+1/2, -z+1/2'
3 '-x, -y, -z'
4 'x-1/2, -y-1/2, z-1/2'

loop_
_atom_site_label
_atom_site_type_symbol
_atom_site_fract_x
_atom_site_fract_y
_atom_site_fract_z
_atom_site_U_iso_or_equiv
_atom_site_adp_type
_atom_site_occupancy
_atom_site_symmetry_multiplicity
_atom_site_calc_flag
_atom_site_refinement_flags
_atom_site_disorder_assembly
_atom_site_disorder_group
Fe1 Fe 0.40889(5) 0.76081(5) 0.73840(4) 0.04282(19) Uani 1 1 d . . .
N2 N 0.5431(3) 0.6714(3) 0.7959(2) 0.0528(10) Uani 1 1 d . . .
C3 C 0.6062(4) 0.6233(4) 0.8435(3) 0.0493(11) Uani 1 1 d . . .
Se4 Se 0.69861(5) 0.54666(5) 0.92011(3) 0.06049(19) Uani 1 1 d . . .
N5 N 0.3028(3) 0.6569(3) 0.6770(2) 0.0518(9) Uani 1 1 d . A .
C6 C 0.2278(4) 0.6151(3) 0.6368(3) 0.0490(11) Uani 1 1 d . . .
Se7A Se 0.1211(4) 0.5428(4) 0.5742(3) 0.0636(9) Uani 0.57 1 d P A 1
Se7B Se 0.0934(5) 0.5599(5) 0.5740(4) 0.0611(11) Uani 0.43 1 d P A 2
C8 C 0.4223(4) 0.7229(4) 0.9367(3) 0.0536(12) Uani 1 1 d . . .
H8 H 0.4866 0.6887 0.9386 0.064 Uiso 1 1 calc R . .
N9 N 0.3729(3) 0.7692(3) 0.8630(2) 0.0460(9) Uani 1 1 d . . .
C10 C 0.2838(4) 0.8180(3) 0.8620(3) 0.0456(10) Uani 1 1 d . . .
C11 C 0.2450(5) 0.8226(3) 0.9319(3) 0.0553(12) Uani 1 1 d . . .
H11 H 0.1831 0.8592 0.9312 0.066 Uiso 1 1 calc R . .
C12 C 0.3034(4) 0.7697(4) 1.0032(3) 0.0518(12) Uani 1 1 d . . .
N13 N 0.3924(3) 0.7189(3) 1.0074(2) 0.0559(11) Uani 1 1 d . . .
N14 N 0.2288(3) 0.8632(3) 0.7830(2) 0.0472(9) Uani 1 1 d . . .
N15 N 0.2654(3) 0.8514(3) 0.7142(2) 0.0452(8) Uani 1 1 d . . .
C16 C 0.1934(4) 0.8950(4) 0.6490(3) 0.0521(11) Uani 1 1 d . . .
H16 H 0.1975 0.8976 0.5915 0.062 Uiso 1 1 calc R . .
C17 C 0.1099(4) 0.9371(4) 0.6738(4) 0.0601(13) Uani 1 1 d . . .
H17 H 0.0493 0.9728 0.6384 0.072 Uiso 1 1 calc R . .
C18 C 0.1347(5) 0.9156(4) 0.7597(4) 0.0636(14) Uani 1 1 d . . .
H18 H 0.0941 0.9336 0.7967 0.076 Uiso 1 1 calc R . .
N19 N 0.2696(4) 0.7661(3) 1.0773(3) 0.0615(12) Uani 1 1 d . . .
N20 N 0.1871(5) 0.8234(3) 1.0825(3) 0.0746(15) Uani 1 1 d . . .
C21 C 0.1782(6) 0.8039(5) 1.1595(4) 0.082(2) Uani 1 1 d . . .
H21 H 0.1274 0.8331 1.1826 0.098 Uiso 1 1 calc R . .
C22 C 0.2513(6) 0.7361(6) 1.2024(4) 0.091(3) Uani 1 1 d . . .
H22 H 0.2597 0.7115 1.2586 0.110 Uiso 1 1 calc R . .
C23 C 0.3097(5) 0.7107(5) 1.1483(3) 0.076(2) Uani 1 1 d . . .
H23 H 0.3654 0.6649 1.1583 0.091 Uiso 1 1 calc R . .
C24 C 0.3954(4) 0.7599(5) 0.5370(3) 0.0674(17) Uani 1 1 d . . .
H24 H 0.3376 0.7166 0.5308 0.081 Uiso 1 1 calc R . .
N25 N 0.4348(3) 0.8024(3) 0.6139(2) 0.0502(10) Uani 1 1 d . . .
C26 C 0.5093(3) 0.8685(3) 0.6193(3) 0.0425(10) Uani 1 1 d . . .
C27 C 0.5471(3) 0.8906(3) 0.5509(3) 0.0406(9) Uani 1 1 d . . .
H27 H 0.5982 0.9390 0.5548 0.049 Uiso 1 1 calc R . .
C28 C 0.5057(3) 0.8380(3) 0.4775(3) 0.0461(10) Uani 1 1 d . . .
N29 N 0.4286(3) 0.7718(4) 0.4677(2) 0.0624(12) Uani 1 1 d . . .
N30 N 0.5507(3) 0.9112(3) 0.7009(2) 0.0412(8) Uani 1 1 d . . .
N31 N 0.5193(3) 0.8778(3) 0.7683(2) 0.0446(8) Uani 1 1 d . . .
C32 C 0.5750(4) 0.9277(3) 0.8366(3) 0.0506(11) Uani 1 1 d . . .
H32 H 0.5697 0.9203 0.8934 0.061 Uiso 1 1 calc R . .
C33 C 0.6422(5) 0.9922(4) 0.8160(3) 0.0608(13) Uani 1 1 d . . .
H33 H 0.6900 1.0353 0.8543 0.073 Uiso 1 1 calc R . .
C34 C 0.6251(4) 0.9804(3) 0.7281(3) 0.0538(12) Uani 1 1 d . . .
H34 H 0.6586 1.0141 0.6934 0.065 Uiso 1 1 calc R . .
N35 N 0.5437(3) 0.8478(3) 0.4059(2) 0.0450(8) Uani 1 1 d . . .
N36 N 0.6216(3) 0.9127(3) 0.4077(2) 0.0495(9) Uani 1 1 d . . .
C37 C 0.6367(4) 0.9016(3) 0.3311(3) 0.0516(11) Uani 1 1 d . . .
H37 H 0.6871 0.9373 0.3125 0.062 Uiso 1 1 calc R . .
C38 C 0.5713(4) 0.8325(4) 0.2809(3) 0.0554(12) Uani 1 1 d . . .
H38 H 0.5683 0.8128 0.2243 0.067 Uiso 1 1 calc R . .
C39 C 0.5125(4) 0.7989(4) 0.3307(3) 0.0560(12) Uani 1 1 d . . .
H39 H 0.4598 0.7505 0.3156 0.067 Uiso 1 1 calc R . .
O40A O 0.4428(15) 0.5234(15) 0.5025(12) 0.091(4) Uiso 0.25 1 d PDU . 1
C41A C 0.4913(14) 0.5250(15) 0.4502(11) 0.056(4) Uiso 0.25 1 d PDU . 1
C42A C 0.4586(13) 0.5812(12) 0.3699(9) 0.042(3) Uiso 0.25 1 d PDU B 1
H42A H 0.5082 0.5679 0.3363 0.063 Uiso 0.25 1 calc PR B 1
H42B H 0.4643 0.6460 0.3858 0.063 Uiso 0.25 1 calc PR B 1
H42C H 0.3816 0.5669 0.3343 0.063 Uiso 0.25 1 calc PR B 1
C43A C 0.6155(14) 0.4969(16) 0.4717(14) 0.068(5) Uiso 0.25 1 d PDU C 1
H43A H 0.6341 0.4960 0.4177 0.102 Uiso 0.25 1 calc PR C 1
H43B H 0.6271 0.4359 0.4983 0.102 Uiso 0.25 1 calc PR C 1
H43C H 0.6634 0.5410 0.5128 0.102 Uiso 0.25 1 calc PR C 1
O40B O 0.5309(18) 0.4822(16) 0.4483(15) 0.108(5) Uiso 0.25 1 d PDU . 2
C41B C 0.452(2) 0.536(2) 0.4227(15) 0.088(5) Uiso 0.25 1 d PDU D 2
C42B C 0.3864(15) 0.5591(13) 0.4817(12) 0.051(4) Uiso 0.25 1 d PDU D 2
H42D H 0.4158 0.5249 0.5366 0.076 Uiso 0.25 1 calc PR D 2
H42E H 0.3080 0.5431 0.4526 0.076 Uiso 0.25 1 calc PR D 2
H42F H 0.3926 0.6248 0.4943 0.076 Uiso 0.25 1 calc PR D 2
C43B C 0.425(3) 0.573(3) 0.3340(15) 0.133(9) Uiso 0.25 1 d PDU D 2
H43D H 0.4791 0.5503 0.3074 0.200 Uiso 0.25 1 calc PR D 2
H43E H 0.4287 0.6398 0.3369 0.200 Uiso 0.25 1 calc PR D 2
H43F H 0.3501 0.5538 0.2984 0.200 Uiso 0.25 1 calc PR D 2

loop_
_atom_site_aniso_label
_atom_site_aniso_U_11
_atom_site_aniso_U_22
_atom_site_aniso_U_33
_atom_site_aniso_U_23
_atom_site_aniso_U_13
_atom_site_aniso_U_12
Fe1 0.0379(3) 0.0661(5) 0.0287(3) 0.0039(3) 0.0167(3) -0.0002(3)
N2 0.046(2) 0.077(3) 0.041(2) 0.0159(19) 0.0232(17) 0.008(2)
C3 0.042(2) 0.080(3) 0.034(2) 0.007(2) 0.0240(18) 0.002(2)
Se4 0.0600(3) 0.0857(4) 0.0427(3) 0.0153(3) 0.0264(2) 0.0239(3)
N5 0.053(2) 0.065(3) 0.042(2) -0.0021(18) 0.0205(18) -0.004(2)
C6 0.064(3) 0.056(3) 0.033(2) 0.001(2) 0.024(2) 0.002(2)
Se7A 0.0677(18) 0.0668(17) 0.0435(10) 0.0078(10) 0.0016(10) -0.0170(12)
Se7B 0.075(3) 0.075(3) 0.0304(12) -0.0099(14) 0.0134(16) -0.0203(18)
C8 0.047(2) 0.084(4) 0.033(2) 0.006(2) 0.0177(18) -0.007(2)
N9 0.0485(19) 0.064(2) 0.0310(17) -0.0006(16) 0.0203(15) -0.0099(18)
C10 0.056(2) 0.049(3) 0.041(2) -0.0056(19) 0.0279(19) -0.010(2)
C11 0.079(3) 0.052(3) 0.050(3) -0.005(2) 0.042(3) -0.008(2)
C12 0.071(3) 0.060(3) 0.034(2) -0.014(2) 0.031(2) -0.025(2)
N13 0.059(2) 0.081(3) 0.0326(19) 0.0013(18) 0.0215(17) -0.020(2)
N14 0.059(2) 0.049(2) 0.046(2) 0.0017(17) 0.0320(17) 0.0036(18)
N15 0.0456(18) 0.065(2) 0.0308(17) -0.0022(16) 0.0203(15) -0.0004(18)
C16 0.049(2) 0.068(3) 0.042(2) 0.001(2) 0.019(2) -0.002(2)
C17 0.059(3) 0.061(3) 0.067(3) 0.009(3) 0.030(3) 0.011(2)
C18 0.077(3) 0.061(3) 0.074(3) 0.010(3) 0.052(3) 0.015(3)
N19 0.085(3) 0.073(3) 0.040(2) -0.016(2) 0.038(2) -0.038(3)
N20 0.125(4) 0.061(3) 0.071(3) -0.022(2) 0.076(3) -0.033(3)
C21 0.114(5) 0.096(5) 0.059(3) -0.032(3) 0.061(4) -0.059(4)
C22 0.085(4) 0.161(8) 0.038(3) -0.019(4) 0.034(3) -0.072(5)
C23 0.072(3) 0.126(5) 0.030(2) -0.001(3) 0.018(2) -0.053(4)
C24 0.051(3) 0.120(5) 0.030(2) -0.003(3) 0.013(2) -0.031(3)
N25 0.0383(18) 0.083(3) 0.0312(17) 0.0062(18) 0.0141(14) -0.0090(19)
C26 0.0351(19) 0.064(3) 0.0294(19) 0.0067(18) 0.0125(15) 0.0059(19)
C27 0.0393(19) 0.053(2) 0.0326(19) 0.0057(17) 0.0159(16) 0.0019(18)
C28 0.038(2) 0.072(3) 0.029(2) 0.0076(19) 0.0114(16) 0.000(2)
N29 0.052(2) 0.104(4) 0.0311(19) -0.003(2) 0.0131(16) -0.024(2)
N30 0.0441(18) 0.052(2) 0.0341(17) 0.0037(15) 0.0216(14) 0.0060(16)
N31 0.0437(18) 0.062(2) 0.0314(17) 0.0041(16) 0.0176(14) 0.0028(17)
C32 0.064(3) 0.060(3) 0.035(2) -0.005(2) 0.026(2) -0.001(2)
C33 0.086(4) 0.057(3) 0.051(3) -0.011(2) 0.039(3) -0.003(3)
C34 0.071(3) 0.053(3) 0.050(3) -0.004(2) 0.036(2) -0.001(2)
N35 0.0455(18) 0.062(2) 0.0288(16) 0.0019(16) 0.0146(14) -0.0018(17)
N36 0.057(2) 0.057(2) 0.041(2) 0.0025(17) 0.0262(17) -0.0030(19)
C37 0.065(3) 0.056(3) 0.043(2) 0.007(2) 0.030(2) 0.004(2)
C38 0.061(3) 0.077(4) 0.034(2) 0.004(2) 0.023(2) 0.001(3)
C39 0.058(3) 0.080(4) 0.028(2) -0.002(2) 0.0111(19) -0.013(3)

loop_
_atom_type_symbol
_atom_type_description
_atom_type_scat_dispersion_real
_atom_type_scat_dispersion_imag
_atom_type_scat_source
C C 0.0181 0.0091 'International Tables Vol C Tables 4.2.6.8 and 6.1.1.4'
H H 0.0000 0.0000 'International Tables Vol C Tables 4.2.6.8 and 6.1.1.4'
N N 0.0311 0.0180 'International Tables Vol C Tables 4.2.6.8 and 6.1.1.4'
O O 0.0492 0.0322 'International Tables Vol C Tables 4.2.6.8 and 6.1.1.4'
Se Se -0.7943 1.1372 'International Tables Vol C Tables 4.2.6.8 and 6.1.1.4'
Fe Fe -1.1336 3.1974 'International Tables Vol C Tables 4.2.6.8 and 6.1.1.4'

loop_
_geom_angle_atom_site_label_1
_geom_angle_atom_site_label_2
_geom_angle_atom_site_label_3
_geom_angle
N2 Fe1 N9 90.87(14)
N2 Fe1 N15 164.35(13)
N2 Fe1 N25 103.12(14)
N2 Fe1 N31 91.30(16)
N5 Fe1 N2 93.38(17)
N5 Fe1 N9 100.34(14)
N5 Fe1 N15 89.30(16)
N5 Fe1 N25 92.07(15)
N5 Fe1 N31 164.93(14)
N9 Fe1 N25 160.75(17)
N15 Fe1 N9 73.48(14)
N15 Fe1 N25 92.17(14)
N31 Fe1 N9 93.90(13)
N31 Fe1 N15 90.04(15)
N31 Fe1 N25 72.91(14)
C3 N2 Fe1 163.6(3)
N2 C3 Se4 176.8(4)
C6 N5 Fe1 164.6(4)
N5 C6 Se7A 174.6(5)
N5 C6 Se7B 172.1(5)
N9 C8 H8 116.2
N13 C8 H8 116.2
N13 C8 N9 127.6(5)
C8 N9 Fe1 127.3(3)
C8 N9 C10 115.4(4)
C10 N9 Fe1 116.8(3)
N9 C10 C11 123.4(5)
N9 C10 N14 115.4(3)
C11 C10 N14 121.2(4)
C10 C11 H11 122.7
C10 C11 C12 114.7(5)
C12 C11 H11 122.7
C11 C12 N19 120.1(5)
N13 C12 C11 124.4(4)
N13 C12 N19 115.6(5)
C8 N13 C12 114.5(4)
N15 N14 C10 119.1(4)
N15 N14 C18 110.7(4)
C18 N14 C10 130.1(4)
N14 N15 Fe1 115.2(3)
C16 N15 Fe1 139.4(3)
C16 N15 N14 105.2(4)
N15 C16 H16 123.9
N15 C16 C17 112.2(4)
C17 C16 H16 123.9
C16 C17 H17 127.7
C18 C17 C16 104.6(5)
C18 C17 H17 127.7
N14 C18 H18 126.4
C17 C18 N14 107.3(4)
C17 C18 H18 126.4
N20 N19 C12 119.3(5)
C23 N19 C12 127.5(5)
C23 N19 N20 113.2(4)
C21 N20 N19 103.6(6)
N20 C21 H21 124.0
N20 C21 C22 112.0(6)
C22 C21 H21 124.0
C21 C22 H22 126.6
C23 C22 C21 106.9(6)
C23 C22 H22 126.6
N19 C23 C22 104.3(7)
N19 C23 H23 127.8
C22 C23 H23 127.8
N25 C24 H24 116.6
N25 C24 N29 126.7(5)
N29 C24 H24 116.6
C24 N25 Fe1 126.4(3)
C24 N25 C26 116.0(4)
C26 N25 Fe1 116.9(3)
N25 C26 C27 123.0(4)
N25 C26 N30 115.0(3)
C27 C26 N30 122.0(4)
C26 C27 H27 122.4
C28 C27 C26 115.3(4)
C28 C27 H27 122.4
C27 C28 N35 121.4(4)
N29 C28 C27 124.1(4)
N29 C28 N35 114.4(4)
C24 N29 C28 114.6(4)
N31 N30 C26 118.4(4)
C34 N30 C26 130.1(3)
C34 N30 N31 111.4(3)
N30 N31 Fe1 116.3(3)
C32 N31 Fe1 138.9(3)
C32 N31 N30 104.6(4)
N31 C32 H32 123.9
N31 C32 C33 112.2(4)
C33 C32 H32 123.9
C32 C33 H33 127.3
C34 C33 C32 105.3(5)
C34 C33 H33 127.3
N30 C34 C33 106.4(4)
N30 C34 H34 126.8
C33 C34 H34 126.8
N36 N35 C28 120.1(4)
C39 N35 C28 127.6(4)
C39 N35 N36 112.3(3)
C37 N36 N35 103.0(4)
N36 C37 H37 123.5
N36 C37 C38 113.0(4)
C38 C37 H37 123.5
C37 C38 H38 127.5
C39 C38 C37 104.9(4)
C39 C38 H38 127.5
N35 C39 C38 106.7(4)
N35 C39 H39 126.6
C38 C39 H39 126.6
O40A C41A C42A 124.8(16)
O40A C41A C43A 124.0(16)
C42A C41A C43A 108.2(12)
C41A C42A H42A 109.5
C41A C42A H42B 109.5
C41A C42A H42C 109.5
H42A C42A H42B 109.5
H42A C42A H42C 109.5
H42B C42A H42C 109.5
C41A C43A H43A 109.5
C41A C43A H43B 109.5
C41A C43A H43C 109.5
H43A C43A H43B 109.5
H43A C43A H43C 109.5
H43B C43A H43C 109.5
C41B C42B H42D 109.5
C41B C42B H42E 109.5
C41B C42B H42F 109.5
H42D C42B H42E 109.5
H42D C42B H42F 109.5
H42E C42B H42F 109.5
C41B C43B H43D 109.5
C41B C43B H43E 109.5
C41B C43B H43F 109.5
H43D C43B H43E 109.5
H43D C43B H43F 109.5
H43E C43B H43F 109.5

loop_
_geom_bond_atom_site_label_1
_geom_bond_atom_site_label_2
_geom_bond_distance
Fe1 N2 2.108(4)
Fe1 N5 2.057(4)
Fe1 N9 2.216(3)
Fe1 N15 2.185(4)
Fe1 N25 2.233(3)
Fe1 N31 2.166(4)
N2 C3 1.150(6)
C3 Se4 1.791(5)
N5 C6 1.138(6)
C6 Se7A 1.754(8)
C6 Se7B 1.860(9)
C8 H8 0.9500
C8 N9 1.335(6)
C8 N13 1.323(5)
N9 C10 1.335(6)
C10 C11 1.380(6)
C10 N14 1.402(6)
C11 H11 0.9500
C11 C12 1.383(8)
C12 N13 1.338(7)
C12 N19 1.404(5)
N14 N15 1.355(4)
N14 C18 1.366(7)
N15 C16 1.310(6)
C16 H16 0.9500
C16 C17 1.399(7)
C17 H17 0.9500
C17 C18 1.357(8)
C18 H18 0.9500
N19 N20 1.368(7)
N19 C23 1.360(8)
N20 C21 1.321(7)
C21 H21 0.9500
C21 C22 1.380(11)
C22 H22 0.9500
C22 C23 1.375(9)
C23 H23 0.9500
C24 H24 0.9500
C24 N25 1.331(6)
C24 N29 1.336(6)
N25 C26 1.337(6)
C26 C27 1.385(5)
C26 N30 1.397(5)
C27 H27 0.9500
C27 C28 1.367(6)
C28 N29 1.350(6)
C28 N35 1.403(5)
N30 N31 1.370(5)
N30 C34 1.357(6)
N31 C32 1.318(6)
C32 H32 0.9500
C32 C33 1.388(7)
C33 H33 0.9500
C33 C34 1.376(7)
C34 H34 0.9500
N35 N36 1.367(5)
N35 C39 1.353(6)
N36 C37 1.327(5)
C37 H37 0.9500
C37 C38 1.388(7)
C38 H38 0.9500
C38 C39 1.362(6)
C39 H39 0.9500
O40A C41A 1.202(15)
C41A C42A 1.477(16)
C41A C43A 1.556(16)
C42A H42A 0.9800
C42A H42B 0.9800
C42A H42C 0.9800
C43A H43A 0.9800
C43A H43B 0.9800
C43A H43C 0.9800
O40B C41B 1.228(17)
C41B C42B 1.506(16)
C41B C43B 1.466(17)
C42B H42D 0.9800
C42B H42E 0.9800
C42B H42F 0.9800
C43B H43D 0.9800
C43B H43E 0.9800
C43B H43F 0.9800
